data_1542370
loop_
_publ_author_name
'Manjappa, Kiran B.'
'Syu, Jia-Ru'
'Yang, Ding-Yah'

_publ_section_title
;
 Visible-Light-Promoted and Yb(OTf)3-Catalyzed Constructions of
 Coumarin-Pyrrole-(Iso)quinoline-Fused Pentacycles: Synthesis of
 Lamellarin Core, Lamellarin D Trimethyl Ether, and Lamellarin H.
;
_journal_issue 2
_journal_name_full 'Organic letters'
_journal_page_first 332
_journal_page_last 335
_journal_paper_doi 10.1021/acs.orglett.5b03524
_journal_volume 18
_journal_year 2016
_chemical_formula_moiety 'C19 H11 N O2'
_chemical_formula_sum 'C19 H11 N O2'
_chemical_formula_weight 285.29
_space_group_IT_number 19
_symmetry_cell_setting orthorhombic
_symmetry_Int_Tables_number 19
_symmetry_space_group_name_Hall 'P 2ac 2ab'
_symmetry_space_group_name_H-M 'P 21 21 21'
_atom_sites_solution_hydrogens geom
_atom_sites_solution_primary direct
_atom_sites_solution_secondary difmap
_audit_creation_method SHELXL-97
_cell_angle_alpha 90.00
_cell_angle_beta 90.00
_cell_angle_gamma 90.00
_cell_formula_units_Z 4
_cell_length_a 4.5729(5)
_cell_length_b 14.7748(14)
_cell_length_c 19.072(2)
_cell_measurement_reflns_used 996
_cell_measurement_temperature 150(2)
_cell_measurement_theta_max 29.1342
_cell_measurement_theta_min 2.7517
_cell_volume 1288.6(2)
_computing_cell_refinement
; 
CrysAlis RED, Oxford Diffraction Ltd., 
Version 1.171.32.29 (release 10-06-2008 CrysAlis171 .NET) 
(compiled Jun 10 2008,16:49:55) 
;
_computing_data_collection
; 
CrysAlis CCD, Oxford Diffraction Ltd., 
Version 1.171.32.29 (release 10-06-2008 CrysAlis171 .NET) 
(compiled Jun 10 2008,16:49:55) 
;
_computing_data_reduction
; 
CrysAlis RED, Oxford Diffraction Ltd., 
Version 1.171.32.29 (release 10-06-2008 CrysAlis171 .NET) 
(compiled Jun 10 2008,16:49:55) 
;
_computing_molecular_graphics 'Bruker SHELXTL'
_computing_publication_material 'Bruker SHELXTL'
_computing_structure_refinement 'SHELXL-97 (Sheldrick, 2008)'
_computing_structure_solution 'SHELXS-97 (Sheldrick, 2008)'
_diffrn_ambient_temperature 150(2)
_diffrn_measured_fraction_theta_full 0.998
_diffrn_measured_fraction_theta_max 0.891
_diffrn_measurement_device_type 'CCD detector'
_diffrn_measurement_method '\w scans'
_diffrn_radiation_monochromator graphite
_diffrn_radiation_probe x-ray
_diffrn_radiation_type MoK\a
_diffrn_radiation_wavelength 0.71073
_diffrn_reflns_av_R_equivalents 0.0441
_diffrn_reflns_av_sigmaI/netI 0.0839
_diffrn_reflns_limit_h_max 5
_diffrn_reflns_limit_h_min -6
_diffrn_reflns_limit_k_max 19
_diffrn_reflns_limit_k_min -12
_diffrn_reflns_limit_l_max 25
_diffrn_reflns_limit_l_min -8
_diffrn_reflns_number 5687
_diffrn_reflns_theta_full 26.00
_diffrn_reflns_theta_max 29.20
_diffrn_reflns_theta_min 2.76
_diffrn_source 'fine-focus sealed tube'
_exptl_absorpt_coefficient_mu 0.096
_exptl_absorpt_correction_T_max 1.00000
_exptl_absorpt_correction_T_min 0.97067
_exptl_absorpt_correction_type multi-scan
_exptl_absorpt_process_details
; 
CrysAlisPro, Agilent Technologies, 
Version 1.171.35.21 (release 20-01-2012 CrysAlis171 .NET) 
(compiled Jan 23 2012,18:06:46) 
Empirical absorption correction using spherical harmonics, 
 implemented in SCALE3 ABSPACK scaling algorithm. 
;
_exptl_crystal_colour yellow
_exptl_crystal_density_diffrn 1.471
_exptl_crystal_density_method 'not measured'
_exptl_crystal_description parallelepiped
_exptl_crystal_F_000 592
_exptl_crystal_size_max 0.55
_exptl_crystal_size_mid 0.18
_exptl_crystal_size_min 0.08
_refine_diff_density_max 0.222
_refine_diff_density_min -0.222
_refine_diff_density_rms 0.051
_refine_ls_abs_structure_details 'Flack H D (1983), Acta Cryst. A39, 876-881'
_refine_ls_abs_structure_Flack 2(2)
_refine_ls_extinction_method none
_refine_ls_goodness_of_fit_ref 1.015
_refine_ls_hydrogen_treatment constr
_refine_ls_matrix_type full
_refine_ls_number_parameters 199
_refine_ls_number_reflns 2980
_refine_ls_number_restraints 0
_refine_ls_restrained_S_all 1.015
_refine_ls_R_factor_all 0.0913
_refine_ls_R_factor_gt 0.0602
_refine_ls_shift/su_max 0.000
_refine_ls_shift/su_mean 0.000
_refine_ls_structure_factor_coef Fsqd
_refine_ls_weighting_details 'calc w=1/[\s^2^(Fo^2^)+(0.0450P)^2^+0.0000P] where P=(Fo^2^+2Fc^2^)/3'
_refine_ls_weighting_scheme calc
_refine_ls_wR_factor_gt 0.1096
_refine_ls_wR_factor_ref 0.1249
_reflns_number_gt 2148
_reflns_number_total 2980
_reflns_threshold_expression >2sigma(I)
_cod_data_source_file ol5b03524_si_002.cif
_cod_data_source_block gr500
_cod_database_code 1542370

loop_
_symmetry_equiv_pos_as_xyz
'x, y, z'
'-x+1/2, -y, z+1/2'
'-x, y+1/2, -z+1/2'
'x+1/2, -y+1/2, -z'

loop_
_atom_site_label
_atom_site_type_symbol
_atom_site_fract_x
_atom_site_fract_y
_atom_site_fract_z
_atom_site_U_iso_or_equiv
_atom_site_adp_type
_atom_site_occupancy
_atom_site_symmetry_multiplicity
_atom_site_calc_flag
_atom_site_refinement_flags
O1 O -0.0722(4) 0.73600(11) 0.12900(10) 0.0295(5) Uani 1 1 d .
O2 O 0.2455(4) 0.80792(12) 0.19353(11) 0.0384(5) Uani 1 1 d .
N N 0.3071(5) 0.62658(13) 0.28210(12) 0.0229(5) Uani 1 1 d .
C1 C -0.2361(6) 0.66250(17) 0.10771(15) 0.0265(6) Uani 1 1 d .
C2 C -0.4133(6) 0.67409(19) 0.05040(15) 0.0308(7) Uani 1 1 d .
H2A H -0.4209 0.7308 0.0270 0.037 Uiso 1 1 calc R
C3 C -0.5811(7) 0.60214(18) 0.02695(17) 0.0339(7) Uani 1 1 d .
H3A H -0.7031 0.6092 -0.0130 0.041 Uiso 1 1 calc R
C4 C -0.5708(7) 0.51892(19) 0.06218(16) 0.0309(7) Uani 1 1 d .
H4A H -0.6870 0.4697 0.0464 0.037 Uiso 1 1 calc R
C5 C -0.3917(6) 0.50883(17) 0.11967(15) 0.0292(7) Uani 1 1 d .
H5A H -0.3837 0.4521 0.1430 0.035 Uiso 1 1 calc R
C6 C -0.2226(6) 0.58032(17) 0.14405(15) 0.0240(6) Uani 1 1 d .
C7 C -0.0293(6) 0.57701(18) 0.20322(15) 0.0244(6) Uani 1 1 d .
C8 C 0.0243(6) 0.50674(17) 0.25008(16) 0.0267(7) Uani 1 1 d .
H8A H -0.0649 0.4487 0.2494 0.032 Uiso 1 1 calc R
C9 C 0.2291(6) 0.53619(17) 0.29755(15) 0.0250(6) Uani 1 1 d .
C10 C 0.1420(6) 0.65125(16) 0.22267(14) 0.0234(6) Uani 1 1 d .
C11 C 0.1226(6) 0.73586(17) 0.18502(15) 0.0269(6) Uani 1 1 d .
C12 C 0.3552(7) 0.49004(18) 0.35510(16) 0.0322(7) Uani 1 1 d .
H12A H 0.3027 0.4289 0.3640 0.039 Uiso 1 1 calc R
C13 C 0.5475(6) 0.53158(19) 0.39706(17) 0.0344(7) Uani 1 1 d .
H13A H 0.6283 0.5003 0.4361 0.041 Uiso 1 1 calc R
C14 C 0.6323(6) 0.62406(17) 0.38295(15) 0.0268(6) Uani 1 1 d .
C15 C 0.8347(6) 0.6676(2) 0.42645(16) 0.0332(7) Uani 1 1 d .
H15A H 0.9131 0.6361 0.4656 0.040 Uiso 1 1 calc R
C16 C 0.9233(7) 0.75566(19) 0.41365(16) 0.0340(7) Uani 1 1 d .
H16A H 1.0609 0.7845 0.4435 0.041 Uiso 1 1 calc R
C17 C 0.8071(6) 0.80106(19) 0.35632(15) 0.0299(7) Uani 1 1 d .
H17A H 0.8673 0.8614 0.3471 0.036 Uiso 1 1 calc R
C18 C 0.6066(6) 0.76049(16) 0.31258(15) 0.0275(6) Uani 1 1 d .
H18A H 0.5303 0.7930 0.2737 0.033 Uiso 1 1 calc R
C19 C 0.5145(5) 0.67143(18) 0.32509(15) 0.0244(6) Uani 1 1 d .

loop_
_atom_site_aniso_label
_atom_site_aniso_U_11
_atom_site_aniso_U_22
_atom_site_aniso_U_33
_atom_site_aniso_U_23
_atom_site_aniso_U_13
_atom_site_aniso_U_12
O1 0.0314(10) 0.0227(10) 0.0343(12) 0.0021(8) -0.0035(10) -0.0023(9)
O2 0.0487(12) 0.0212(10) 0.0451(13) 0.0032(9) -0.0098(12) -0.0089(10)
N 0.0231(12) 0.0183(10) 0.0271(13) 0.0013(10) 0.0055(11) 0.0026(10)
C1 0.0227(14) 0.0260(14) 0.0308(17) -0.0062(13) 0.0059(13) -0.0003(13)
C2 0.0293(15) 0.0295(15) 0.0337(17) 0.0035(13) -0.0008(14) 0.0020(14)
C3 0.0315(16) 0.0374(17) 0.0327(17) -0.0079(14) 0.0000(15) 0.0035(15)
C4 0.0285(15) 0.0256(14) 0.0386(18) -0.0076(13) 0.0014(15) -0.0018(14)
C5 0.0291(15) 0.0229(14) 0.0355(17) -0.0041(13) 0.0084(14) 0.0003(13)
C6 0.0217(14) 0.0228(13) 0.0274(15) -0.0010(12) 0.0084(13) 0.0048(12)
C7 0.0255(14) 0.0210(13) 0.0267(16) -0.0028(11) 0.0100(12) 0.0015(12)
C8 0.0333(16) 0.0170(13) 0.0297(15) -0.0013(12) 0.0091(13) -0.0001(12)
C9 0.0283(14) 0.0186(13) 0.0283(16) 0.0006(11) 0.0115(13) 0.0042(12)
C10 0.0249(14) 0.0209(13) 0.0245(15) 0.0004(11) 0.0048(13) 0.0048(12)
C11 0.0286(14) 0.0255(14) 0.0267(16) 0.0015(13) 0.0037(14) -0.0002(13)
C12 0.0418(17) 0.0241(14) 0.0306(17) 0.0030(13) 0.0078(15) 0.0040(14)
C13 0.0397(18) 0.0302(15) 0.0333(18) 0.0056(14) 0.0046(16) 0.0077(15)
C14 0.0262(15) 0.0288(14) 0.0253(16) -0.0009(12) 0.0062(13) 0.0048(13)
C15 0.0347(18) 0.0374(16) 0.0275(17) 0.0026(13) 0.0022(14) 0.0098(14)
C16 0.0290(15) 0.0387(17) 0.0344(18) -0.0114(14) 0.0008(14) 0.0024(15)
C17 0.0295(16) 0.0277(15) 0.0326(17) -0.0042(13) 0.0022(14) 0.0019(13)
C18 0.0272(14) 0.0255(14) 0.0298(16) 0.0004(13) 0.0027(14) 0.0004(13)
C19 0.0226(15) 0.0270(14) 0.0235(15) -0.0045(12) 0.0079(12) 0.0047(12)

loop_
_atom_type_symbol
_atom_type_description
_atom_type_scat_dispersion_real
_atom_type_scat_dispersion_imag
_atom_type_scat_source
C C 0.0033 0.0016 'International Tables Vol C Tables 4.2.6.8 and 6.1.1.4'
H H 0.0000 0.0000 'International Tables Vol C Tables 4.2.6.8 and 6.1.1.4'
N N 0.0061 0.0033 'International Tables Vol C Tables 4.2.6.8 and 6.1.1.4'
O O 0.0106 0.0060 'International Tables Vol C Tables 4.2.6.8 and 6.1.1.4'

loop_
_geom_angle_atom_site_label_1
_geom_angle_atom_site_label_2
_geom_angle_atom_site_label_3
_geom_angle
C1 O1 C11 124.9(2)
C10 N C9 106.1(2)
C10 N C19 134.6(2)
C9 N C19 119.3(2)
O1 C1 C2 117.2(2)
O1 C1 C6 120.8(3)
C2 C1 C6 122.0(3)
C1 C2 C3 119.3(3)
C1 C2 H2A 120.4
C3 C2 H2A 120.4
C2 C3 C4 120.0(3)
C2 C3 H3A 120.0
C4 C3 H3A 120.0
C5 C4 C3 119.8(3)
C5 C4 H4A 120.1
C3 C4 H4A 120.1
C4 C5 C6 121.0(3)
C4 C5 H5A 119.5
C6 C5 H5A 119.5
C5 C6 C1 118.0(3)
C5 C6 C7 125.5(3)
C1 C6 C7 116.5(2)
C10 C7 C8 108.4(3)
C10 C7 C6 121.8(2)
C8 C7 C6 129.7(3)
C9 C8 C7 107.9(2)
C9 C8 H8A 126.1
C7 C8 H8A 126.1
C8 C9 N 109.5(2)
C8 C9 C12 129.5(3)
N C9 C12 121.0(3)
C7 C10 N 108.1(2)
C7 C10 C11 120.8(3)
N C10 C11 131.0(2)
O2 C11 O1 113.4(2)
O2 C11 C10 131.6(3)
O1 C11 C10 115.0(2)
C13 C12 C9 120.7(3)
C13 C12 H12A 119.6
C9 C12 H12A 119.6
C12 C13 C14 119.9(3)
C12 C13 H13A 120.1
C14 C13 H13A 120.1
C15 C14 C19 119.1(2)
C15 C14 C13 120.1(3)
C19 C14 C13 120.7(3)
C16 C15 C14 121.4(3)
C16 C15 H15A 119.3
C14 C15 H15A 119.3
C15 C16 C17 118.8(3)
C15 C16 H16A 120.6
C17 C16 H16A 120.6
C18 C17 C16 121.4(3)
C18 C17 H17A 119.3
C16 C17 H17A 119.3
C17 C18 C19 120.4(3)
C17 C18 H18A 119.8
C19 C18 H18A 119.8
C18 C19 N 122.8(2)
C18 C19 C14 118.9(3)
N C19 C14 118.4(2)

loop_
_geom_bond_atom_site_label_1
_geom_bond_atom_site_label_2
_geom_bond_distance
O1 C1 1.381(3)
O1 C11 1.391(3)
O2 C11 1.215(3)
N C10 1.410(3)
N C9 1.413(3)
N C19 1.418(3)
C1 C2 1.371(4)
C1 C6 1.400(4)
C2 C3 1.385(4)
C2 H2A 0.9500
C3 C4 1.402(4)
C3 H3A 0.9500
C4 C5 1.377(4)
C4 H4A 0.9500
C5 C6 1.389(4)
C5 H5A 0.9500
C6 C7 1.434(4)
C7 C10 1.398(4)
C7 C8 1.392(4)
C8 C9 1.373(4)
C8 H8A 0.9500
C9 C12 1.415(4)
C10 C11 1.444(3)
C12 C13 1.338(4)
C12 H12A 0.9500
C13 C14 1.446(4)
C13 H13A 0.9500
C14 C15 1.400(4)
C14 C19 1.413(4)
C15 C16 1.384(4)
C15 H15A 0.9500
C16 C17 1.389(4)
C16 H16A 0.9500
C17 C18 1.377(4)
C17 H17A 0.9500
C18 C19 1.402(3)
C18 H18A 0.9500
